data_1567668
loop_
_publ_author_name
'Yang, He-Di'
'Ran, Mao-Yin'
'Zhou, Sheng-Hua'
'Wu, Xin-Tao'
'Lin, Hua'
'Zhu, Qi-Long'

_publ_section_title
;
 Rational design via dual-site aliovalent substitution leads to an
 outstanding IR nonlinear optical material with well-balanced
 comprehensive properties
;
_journal_issue 36
_journal_name_full 'Chemical Science'
_journal_page_first 10725
_journal_page_last 10733
_journal_paper_doi 10.1039/D2SC03760B
_journal_volume 13
_journal_year 2022
_chemical_formula_sum 'Ga2 S4 Sr'
_chemical_formula_weight 355.30
_space_group_crystal_system orthorhombic
_space_group_IT_number 70
_space_group_name_Hall '-F 2uv 2vw'
_space_group_name_H-M_alt 'F d d d :2'
_audit_creation_method SHELXL-2014/7
_audit_update_record
;
2022-04-22 deposited with the CCDC.	2022-08-26 downloaded from the CCDC.
;
_cell_angle_alpha 90
_cell_angle_beta 90
_cell_angle_gamma 90
_cell_formula_units_Z 32
_cell_length_a 12.2216(5)
_cell_length_b 20.5008(9)
_cell_length_c 20.8426(10)
_cell_measurement_reflns_used 15352
_cell_measurement_temperature 293(2)
_cell_measurement_theta_max 34.5160
_cell_measurement_theta_min 2.0060
_cell_volume 5222.2(4)
_computing_structure_refinement 'SHELXL-2014/7 (Sheldrick, 2014)'
_diffrn_ambient_temperature 293(2)
_diffrn_detector_area_resol_mean 28.5714
_diffrn_measured_fraction_theta_full 0.995
_diffrn_measured_fraction_theta_max 0.971
_diffrn_measurement_device_type Saturn724
_diffrn_measurement_method CCD_Profile_fitting
_diffrn_radiation_type MoK\a
_diffrn_radiation_wavelength 0.71073
_diffrn_reflns_av_R_equivalents 0.0292
_diffrn_reflns_av_unetI/netI 0.0124
_diffrn_reflns_Laue_measured_fraction_full 0.995
_diffrn_reflns_Laue_measured_fraction_max 0.971
_diffrn_reflns_limit_h_max 18
_diffrn_reflns_limit_h_min -18
_diffrn_reflns_limit_k_max 32
_diffrn_reflns_limit_k_min -32
_diffrn_reflns_limit_l_max 32
_diffrn_reflns_limit_l_min -32
_diffrn_reflns_number 28085
_diffrn_reflns_point_group_measured_fraction_full 0.995
_diffrn_reflns_point_group_measured_fraction_max 0.971
_diffrn_reflns_theta_full 25.242
_diffrn_reflns_theta_max 34.505
_diffrn_reflns_theta_min 2.172
_exptl_absorpt_coefficient_mu 17.481
_exptl_absorpt_correction_T_max 1.00000
_exptl_absorpt_correction_T_min 0.28684
_exptl_absorpt_correction_type multi-scan
_exptl_crystal_colour Colorless
_exptl_crystal_density_diffrn 3.615
_exptl_crystal_description Prism
_exptl_crystal_F_000 5248
_exptl_crystal_size_max 0.1300
_exptl_crystal_size_mid 0.1200
_exptl_crystal_size_min 0.1000
_refine_diff_density_max 0.692
_refine_diff_density_min -1.030
_refine_diff_density_rms 0.168
_refine_ls_extinction_method none
_refine_ls_goodness_of_fit_ref 1.174
_refine_ls_hydrogen_treatment undef
_refine_ls_matrix_type full
_refine_ls_number_parameters 66
_refine_ls_number_reflns 2695
_refine_ls_number_restraints 0
_refine_ls_restrained_S_all 1.174
_refine_ls_R_factor_all 0.0338
_refine_ls_R_factor_gt 0.0228
_refine_ls_shift/su_max 0.002
_refine_ls_shift/su_mean 0.000
_refine_ls_structure_factor_coef Fsqd
_refine_ls_weighting_details 'w=1/[\s^2^(Fo^2^)+(0.0276P)^2^+31.1362P] where P=(Fo^2^+2Fc^2^)/3'
_refine_ls_weighting_scheme calc
_refine_ls_wR_factor_gt 0.0591
_refine_ls_wR_factor_ref 0.0627
_reflns_Friedel_coverage 0.000
_reflns_number_gt 2097
_reflns_number_total 2695
_reflns_threshold_expression 'I > 2\s(I)'
_cod_data_source_file d2sc03760b2.cif
_cod_data_source_block SrGa2S4
_cod_original_sg_symbol_H-M 'F d d d'
_cod_database_code 1567668
_shelx_shelxl_version_number 2014/7
_shelx_space_group_comment
;
The symmetry employed for this shelxl refinement is uniquely defined
by the following loop, which should always be used as a source of
symmetry information in preference to the above space-group names.
They are only intended as comments.
;

loop_
_space_group_symop_operation_xyz
'x, y, z'
'-x+3/4, -y+3/4, z'
'-x+3/4, y, -z+3/4'
'x, -y+3/4, -z+3/4'
'x, y+1/2, z+1/2'
'-x+3/4, -y+5/4, z+1/2'
'-x+3/4, y+1/2, -z+5/4'
'x, -y+5/4, -z+5/4'
'x+1/2, y, z+1/2'
'-x+5/4, -y+3/4, z+1/2'
'-x+5/4, y, -z+5/4'
'x+1/2, -y+3/4, -z+5/4'
'x+1/2, y+1/2, z'
'-x+5/4, -y+5/4, z'
'-x+5/4, y+1/2, -z+3/4'
'x+1/2, -y+5/4, -z+3/4'
'-x, -y, -z'
'x-3/4, y-3/4, -z'
'x-3/4, -y, z-3/4'
'-x, y-3/4, z-3/4'
'-x, -y+1/2, -z+1/2'
'x-3/4, y-1/4, -z+1/2'
'x-3/4, -y+1/2, z-1/4'
'-x, y-1/4, z-1/4'
'-x+1/2, -y, -z+1/2'
'x-1/4, y-3/4, -z+1/2'
'x-1/4, -y, z-1/4'
'-x+1/2, y-3/4, z-1/4'
'-x+1/2, -y+1/2, -z'
'x-1/4, y-1/4, -z'
'x-1/4, -y+1/2, z-3/4'
'-x+1/2, y-1/4, z-3/4'

loop_
_atom_site_label
_atom_site_type_symbol
_atom_site_fract_x
_atom_site_fract_y
_atom_site_fract_z
_atom_site_U_iso_or_equiv
_atom_site_adp_type
_atom_site_occupancy
_atom_site_site_symmetry_order
_atom_site_calc_flag
_atom_site_refinement_flags_posn
_atom_site_refinement_flags_adp
_atom_site_refinement_flags_occupancy
_atom_site_disorder_assembly
_atom_site_disorder_group
Sr1 Sr 0.8750 0.3750 0.62685(2) 0.01154(9) Uani 1 2 d S T P . .
Sr2 Sr 0.6250 0.6250 0.6250 0.01110(10) Uani 1 4 d S T P . .
Sr3 Sr 0.3750 0.3750 0.8750 0.01104(10) Uani 1 4 d S T P . .
Ga1 Ga 0.37362(2) 0.51258(2) 0.74942(2) 0.00896(6) Uani 1 1 d . . . . .
Ga2 Ga 0.66403(2) 0.44634(2) 0.74984(2) 0.00917(6) Uani 1 1 d . . . . .
S1 S 0.49464(4) 0.59489(3) 0.74888(4) 0.01004(9) Uani 1 1 d . . . . .
S2 S 0.48491(4) 0.42197(2) 0.74897(3) 0.00918(9) Uani 1 1 d . . . . .
S3 S 0.25159(6) 0.50054(3) 0.83226(3) 0.00990(9) Uani 1 1 d . . . . .
S4 S 0.75071(7) 0.49983(3) 0.66738(3) 0.00993(9) Uani 1 1 d . . . . .

loop_
_atom_site_aniso_label
_atom_site_aniso_U_11
_atom_site_aniso_U_22
_atom_site_aniso_U_33
_atom_site_aniso_U_23
_atom_site_aniso_U_13
_atom_site_aniso_U_12
Sr1 0.0133(2) 0.0108(2) 0.01047(17) 0.000 0.000 0.00070(9)
Sr2 0.0118(2) 0.0108(2) 0.0107(2) 0.000 0.000 0.000
Sr3 0.0135(3) 0.0097(2) 0.0099(2) 0.000 0.000 0.000
Ga1 0.00686(10) 0.00892(10) 0.01110(11) 0.00005(9) 0.00001(9) -0.00063(7)
Ga2 0.00715(10) 0.00931(10) 0.01104(11) 0.00000(9) -0.00002(9) -0.00109(7)
S1 0.0079(2) 0.00799(19) 0.0142(2) -0.0001(2) 0.0001(2) -0.00106(15)
S2 0.00658(19) 0.0087(2) 0.0122(2) -0.0003(2) 0.0002(2) 0.00011(15)
S3 0.0085(2) 0.0123(2) 0.0089(2) -0.0002(2) 0.0001(2) 0.00154(16)
S4 0.0111(2) 0.0097(2) 0.0089(2) -0.0006(2) 0.0000(2) 0.00019(16)

loop_
_atom_type_symbol
_atom_type_description
_atom_type_scat_dispersion_real
_atom_type_scat_dispersion_imag
_atom_type_scat_source
Ga Ga 0.2307 1.6083 'International Tables Vol C Tables 4.2.6.8 and 6.1.1.4'
S S 0.1246 0.1234 'International Tables Vol C Tables 4.2.6.8 and 6.1.1.4'
Sr Sr -1.5307 3.2498 'International Tables Vol C Tables 4.2.6.8 and 6.1.1.4'

loop_
_geom_angle_atom_site_label_1
_geom_angle_atom_site_label_2
_geom_angle_atom_site_label_3
_geom_angle
_geom_angle_site_symmetry_1
_geom_angle_site_symmetry_3
_geom_angle_publ_flag
S4 Sr1 S4 148.31(2) . 2_655 ?
S4 Sr1 S2 76.186(15) . 11 ?
S4 Sr1 S2 134.485(16) 2_655 11 ?
S4 Sr1 S2 134.485(16) . 12 ?
S4 Sr1 S2 76.186(15) 2_655 12 ?
S2 Sr1 S2 64.44(2) 11 12 ?
S4 Sr1 S1 81.932(16) . 25_666 ?
S4 Sr1 S1 71.613(16) 2_655 25_666 ?
S2 Sr1 S1 150.099(14) 11 25_666 ?
S2 Sr1 S1 123.058(17) 12 25_666 ?
S4 Sr1 S1 71.613(16) . 22_656 ?
S4 Sr1 S1 81.931(16) 2_655 22_656 ?
S2 Sr1 S1 123.058(17) 11 22_656 ?
S2 Sr1 S1 150.099(14) 12 22_656 ?
S1 Sr1 S1 66.82(2) 25_666 22_656 ?
S4 Sr1 S3 120.90(3) . 24_655 ?
S4 Sr1 S3 69.45(2) 2_655 24_655 ?
S2 Sr1 S3 77.729(16) 11 24_655 ?
S2 Sr1 S3 73.101(16) 12 24_655 ?
S1 Sr1 S3 131.672(16) 25_666 24_655 ?
S1 Sr1 S3 80.308(15) 22_656 24_655 ?
S4 Sr1 S3 69.45(2) . 27_665 ?
S4 Sr1 S3 120.90(3) 2_655 27_665 ?
S2 Sr1 S3 73.101(16) 11 27_665 ?
S2 Sr1 S3 77.729(16) 12 27_665 ?
S1 Sr1 S3 80.308(15) 25_666 27_665 ?
S1 Sr1 S3 131.672(16) 22_656 27_665 ?
S3 Sr1 S3 145.40(2) 24_655 27_665 ?
S4 Sr1 Ga1 142.086(14) . 12 ?
S4 Sr1 Ga1 65.391(12) 2_655 12 ?
S2 Sr1 Ga1 69.394(12) 11 12 ?
S2 Sr1 Ga1 36.643(11) 12 12 ?
S1 Sr1 Ga1 135.822(11) 25_666 12 ?
S1 Sr1 Ga1 114.945(11) 22_656 12 ?
S3 Sr1 Ga1 36.682(13) 24_655 12 ?
S3 Sr1 Ga1 113.339(14) 27_665 12 ?
S4 Sr1 Ga1 65.390(12) . 11 ?
S4 Sr1 Ga1 142.087(14) 2_655 11 ?
S2 Sr1 Ga1 36.643(11) 11 11 ?
S2 Sr1 Ga1 69.394(12) 12 11 ?
S1 Sr1 Ga1 114.945(11) 25_666 11 ?
S1 Sr1 Ga1 135.822(11) 22_656 11 ?
S3 Sr1 Ga1 113.339(14) 24_655 11 ?
S3 Sr1 Ga1 36.682(13) 27_665 11 ?
Ga1 Sr1 Ga1 93.967(11) 12 11 ?
S1 Sr2 S1 157.00(2) 14 8 ?
S1 Sr2 S1 118.06(2) 14 11 ?
S1 Sr2 S1 66.99(2) 8 11 ?
S1 Sr2 S1 66.99(2) 14 . ?
S1 Sr2 S1 118.06(2) 8 . ?
S1 Sr2 S1 157.00(2) 11 . ?
S1 Sr2 S4 130.829(15) 14 11 ?
S1 Sr2 S4 70.995(15) 8 11 ?
S1 Sr2 S4 81.562(16) 11 11 ?
S1 Sr2 S4 79.549(16) . 11 ?
S1 Sr2 S4 79.548(15) 14 8 ?
S1 Sr2 S4 81.562(16) 8 8 ?
S1 Sr2 S4 70.995(15) 11 8 ?
S1 Sr2 S4 130.828(15) . 8 ?
S4 Sr2 S4 147.09(2) 11 8 ?
S1 Sr2 S4 81.562(16) 14 14 ?
S1 Sr2 S4 79.548(15) 8 14 ?
S1 Sr2 S4 130.829(15) 11 14 ?
S1 Sr2 S4 70.995(15) . 14 ?
S4 Sr2 S4 120.97(3) 11 14 ?
S4 Sr2 S4 69.26(3) 8 14 ?
S1 Sr2 S4 70.996(15) 14 . ?
S1 Sr2 S4 130.828(15) 8 . ?
S1 Sr2 S4 79.548(15) 11 . ?
S1 Sr2 S4 81.562(16) . . ?
S4 Sr2 S4 69.26(3) 11 . ?
S4 Sr2 S4 120.97(3) 8 . ?
S4 Sr2 S4 147.09(2) 14 . ?
S2 Sr3 S2 64.36(2) . 2 ?
S2 Sr3 S2 128.71(2) . 4_556 ?
S2 Sr3 S2 143.85(2) 2 4_556 ?
S2 Sr3 S2 143.85(2) . 3_556 ?
S2 Sr3 S2 128.71(2) 2 3_556 ?
S2 Sr3 S2 64.36(2) 4_556 3_556 ?
S2 Sr3 S3 73.201(15) . . ?
S2 Sr3 S3 78.732(15) 2 . ?
S2 Sr3 S3 135.104(14) 4_556 . ?
S2 Sr3 S3 77.057(15) 3_556 . ?
S2 Sr3 S3 77.056(15) . 3_556 ?
S2 Sr3 S3 135.104(15) 2 3_556 ?
S2 Sr3 S3 78.732(15) 4_556 3_556 ?
S2 Sr3 S3 73.202(15) 3_556 3_556 ?
S3 Sr3 S3 68.48(3) . 3_556 ?
S2 Sr3 S3 135.105(15) . 4_556 ?
S2 Sr3 S3 77.057(15) 2 4_556 ?
S2 Sr3 S3 73.202(15) 4_556 4_556 ?
S2 Sr3 S3 78.732(15) 3_556 4_556 ?
S3 Sr3 S3 122.04(3) . 4_556 ?
S3 Sr3 S3 146.74(2) 3_556 4_556 ?
S2 Sr3 S3 78.733(15) . 2 ?
S2 Sr3 S3 73.202(15) 2 2 ?
S2 Sr3 S3 77.057(15) 4_556 2 ?
S2 Sr3 S3 135.104(14) 3_556 2 ?
S3 Sr3 S3 146.74(2) . 2 ?
S3 Sr3 S3 122.05(3) 3_556 2 ?
S3 Sr3 S3 68.48(3) 4_556 2 ?
S2 Sr3 Ga1 36.748(10) . . ?
S2 Sr3 Ga1 69.499(11) 2 . ?
S2 Sr3 Ga1 143.616(10) 4_556 . ?
S2 Sr3 Ga1 110.268(11) 3_556 . ?
S3 Sr3 Ga1 36.609(13) . . ?
S3 Sr3 Ga1 65.847(12) 3_556 . ?
S3 Sr3 Ga1 142.985(13) 4_556 . ?
S3 Sr3 Ga1 114.421(12) 2 . ?
S2 Sr3 Ga1 110.267(11) . 3_556 ?
S2 Sr3 Ga1 143.617(10) 2 3_556 ?
S2 Sr3 Ga1 69.499(11) 4_556 3_556 ?
S2 Sr3 Ga1 36.750(10) 3_556 3_556 ?
S3 Sr3 Ga1 65.847(12) . 3_556 ?
S3 Sr3 Ga1 36.608(13) 3_556 3_556 ?
S3 Sr3 Ga1 114.421(12) 4_556 3_556 ?
S3 Sr3 Ga1 142.985(13) 2 3_556 ?
Ga1 Sr3 Ga1 85.724(8) . 3_556 ?
S2 Sr3 Ga1 69.501(11) . 2 ?
S2 Sr3 Ga1 36.750(10) 2 2 ?
S2 Sr3 Ga1 110.268(11) 4_556 2 ?
S2 Sr3 Ga1 143.617(10) 3_556 2 ?
S3 Sr3 Ga1 114.421(12) . 2 ?
S3 Sr3 Ga1 142.985(13) 3_556 2 ?
S3 Sr3 Ga1 65.847(12) 4_556 2 ?
S3 Sr3 Ga1 36.608(13) 2 2 ?
Ga1 Sr3 Ga1 94.278(9) . 2 ?
Ga1 Sr3 Ga1 179.496(7) 3_556 2 ?
S2 Sr3 Ga1 143.618(10) . 4_556 ?
S2 Sr3 Ga1 110.268(11) 2 4_556 ?
S2 Sr3 Ga1 36.750(10) 4_556 4_556 ?
S2 Sr3 Ga1 69.499(11) 3_556 4_556 ?
S3 Sr3 Ga1 142.984(13) . 4_556 ?
S3 Sr3 Ga1 114.421(12) 3_556 4_556 ?
S3 Sr3 Ga1 36.608(13) 4_556 4_556 ?
S3 Sr3 Ga1 65.847(12) 2 4_556 ?
Ga1 Sr3 Ga1 179.497(7) . 4_556 ?
Ga1 Sr3 Ga1 94.278(8) 3_556 4_556 ?
Ga1 Sr3 Ga1 85.724(8) 2 4_556 ?
S1 Ga1 S3 120.87(3) . . ?
S1 Ga1 S2 102.55(2) . . ?
S3 Ga1 S2 107.47(3) . . ?
S1 Ga1 S3 121.45(3) . 25_566 ?
S3 Ga1 S3 96.41(2) . 25_566 ?
S2 Ga1 S3 107.16(3) . 25_566 ?
S1 Ga1 Sr3 123.49(2) . . ?
S3 Ga1 Sr3 53.999(18) . . ?
S2 Ga1 Sr3 53.753(17) . . ?
S3 Ga1 Sr3 114.820(19) 25_566 . ?
S1 Ga1 Sr1 122.92(2) . 11 ?
S3 Ga1 Sr1 115.942(19) . 11 ?
S2 Ga1 Sr1 53.471(17) . 11 ?
S3 Ga1 Sr1 54.104(18) 25_566 11 ?
Sr3 Ga1 Sr1 85.877(7) . 11 ?
S2 Ga2 S4 123.35(3) . . ?
S2 Ga2 S4 123.71(3) . 25_666 ?
S4 Ga2 S4 97.09(2) . 25_666 ?
S2 Ga2 S1 102.49(2) . 22_656 ?
S4 Ga2 S1 104.05(3) . 22_656 ?
S4 Ga2 S1 103.36(3) 25_666 22_656 ?
Ga1 S1 Ga2 113.41(2) . 26_566 ?
Ga1 S1 Sr2 119.56(3) . . ?
Ga2 S1 Sr2 92.85(2) 26_566 . ?
Ga1 S1 Sr1 118.94(3) . 25_666 ?
Ga2 S1 Sr1 91.73(2) 26_566 25_666 ?
Sr2 S1 Sr1 113.092(17) . 25_666 ?
Ga2 S2 Ga1 113.35(2) . . ?
Ga2 S2 Sr1 119.89(3) . 11 ?
Ga1 S2 Sr1 89.89(2) . 11 ?
Ga2 S2 Sr3 118.96(3) . . ?
Ga1 S2 Sr3 89.50(2) . . ?
Sr1 S2 Sr3 115.600(16) 11 . ?
Ga1 S3 Ga1 83.59(2) . 25_566 ?
Ga1 S3 Sr3 89.39(2) . . ?
Ga1 S3 Sr3 115.88(3) 25_566 . ?
Ga1 S3 Sr1 117.23(3) . 19_566 ?
Ga1 S3 Sr1 89.21(2) 25_566 19_566 ?
Sr3 S3 Sr1 146.061(19) . 19_566 ?
Ga2 S4 Ga2 82.91(2) . 25_666 ?
Ga2 S4 Sr1 92.05(2) . . ?
Ga2 S4 Sr1 112.31(3) 25_666 . ?
Ga2 S4 Sr2 112.18(3) . . ?
Ga2 S4 Sr2 92.35(2) 25_666 . ?
Sr1 S4 Sr2 147.70(2) . . ?

loop_
_geom_bond_atom_site_label_1
_geom_bond_atom_site_label_2
_geom_bond_distance
_geom_bond_site_symmetry_2
_geom_bond_publ_flag
Sr1 S4 3.0936(7) . ?
Sr1 S4 3.0936(7) 2_655 ?
Sr1 S2 3.0999(7) 11 ?
Sr1 S2 3.0999(7) 12 ?
Sr1 S1 3.1030(7) 25_666 ?
Sr1 S1 3.1030(7) 22_656 ?
Sr1 S3 3.1254(7) 24_655 ?
Sr1 S3 3.1254(7) 27_665 ?
Sr1 Ga1 3.8578(3) 12 ?
Sr1 Ga1 3.8578(3) 11 ?
Sr2 S1 3.0961(7) 14 ?
Sr2 S1 3.0961(7) 8 ?
Sr2 S1 3.0961(7) 11 ?
Sr2 S1 3.0961(7) . ?
Sr2 S4 3.1185(7) 11 ?
Sr2 S4 3.1185(7) 8 ?
Sr2 S4 3.1185(7) 14 ?
Sr2 S4 3.1185(7) . ?
Sr3 S2 3.1034(7) . ?
Sr3 S2 3.1035(7) 2 ?
Sr3 S2 3.1035(7) 4_556 ?
Sr3 S2 3.1035(7) 3_556 ?
Sr3 S3 3.1132(7) . ?
Sr3 S3 3.1132(7) 3_556 ?
Sr3 S3 3.1132(7) 4_556 ?
Sr3 S3 3.1132(7) 2 ?
Sr3 Ga1 3.8480(3) . ?
Sr3 Ga1 3.8480(3) 3_556 ?
Sr3 Ga1 3.8480(3) 2 ?
Sr3 Ga1 3.8480(3) 4_556 ?
Ga1 S1 2.2438(6) . ?
Ga1 S3 2.2949(7) . ?
Ga1 S2 2.3023(6) . ?
Ga1 S3 2.3048(7) 25_566 ?
Ga1 Sr1 3.8577(3) 11 ?
Ga2 S2 2.2455(6) . ?
Ga2 S4 2.2976(7) . ?
Ga2 S4 2.2980(7) 25_666 ?
Ga2 S1 2.3016(6) 22_656 ?
S1 Ga2 2.3016(6) 26_566 ?
S1 Sr1 3.1030(7) 25_666 ?
S2 Sr1 3.0999(7) 11 ?
S3 Ga1 2.3047(7) 25_566 ?
S3 Sr1 3.1254(7) 19_566 ?
S4 Ga2 2.2980(7) 25_666 ?
